data_4505486
loop_
_publ_author_name
'Zang, Shuang-Quan'
'Dong, Ming-Ming'
'Fan, Ya-Juan'
'Hou, Hong-Wei'
'Mak, Thomas C. W.'

_publ_section_title
;
 Four Cobaltic Coordination Polymers Based on 5-Iodo-Isophthalic Acid:
 Halogen-Related Interaction and Solvent Effect
;
_journal_issue 3
_journal_name_full 'Crystal Growth &amp; Design'
_journal_page_first 1239
_journal_paper_doi 10.1021/cg201257j
_journal_volume 12
_journal_year 2012
_chemical_formula_moiety 'C36 H34 Co2 I2 N8 O8, 2(C4 H9 N O)'
_chemical_formula_sum 'C44 H52 Co2 I2 N10 O10'
_chemical_formula_weight 1252.62
_chemical_name_systematic
; 
 ? 
;
_space_group_IT_number 33
_symmetry_cell_setting orthorhombic
_symmetry_space_group_name_Hall 'P 2c -2n'
_symmetry_space_group_name_H-M 'P n a 21'
_atom_sites_solution_hydrogens geom
_atom_sites_solution_primary direct
_atom_sites_solution_secondary difmap
_audit_creation_method SHELXL-97
_cell_angle_alpha 90.00
_cell_angle_beta 90.00
_cell_angle_gamma 90.00
_cell_formula_units_Z 4
_cell_length_a 24.7094(17)
_cell_length_b 19.5965(10)
_cell_length_c 11.1511(6)
_cell_measurement_reflns_used 4398
_cell_measurement_temperature 296(2)
_cell_measurement_theta_max 29.1968
_cell_measurement_theta_min 3.0685
_cell_volume 5399.6(5)
_computing_cell_refinement 'APEX 2'
_computing_data_collection 'APEX 2(Bruker, 2009)'
_computing_data_reduction 'SAINT(Bruker, 2009)'
_computing_molecular_graphics 'SHELXTL(Bruker, 2009)'
_computing_publication_material SHELXTL
_computing_structure_refinement 'SHELXL-97 (Sheldrick, 2008)'
_computing_structure_solution 'SHELXS-97 (Sheldrick, 2008)'
_diffrn_ambient_temperature 296(2)
_diffrn_measured_fraction_theta_full 0.998
_diffrn_measured_fraction_theta_max 0.998
_diffrn_measurement_device_type 'Bruker Smart APEX II CCD area detector'
_diffrn_measurement_method 'phi and omega scans'
_diffrn_radiation_monochromator graphite
_diffrn_radiation_source 'fine-focus sealed tube'
_diffrn_radiation_type MoK\a
_diffrn_radiation_wavelength 0.71073
_diffrn_reflns_av_R_equivalents 0.0299
_diffrn_reflns_av_sigmaI/netI 0.0511
_diffrn_reflns_limit_h_max 29
_diffrn_reflns_limit_h_min -21
_diffrn_reflns_limit_k_max 23
_diffrn_reflns_limit_k_min -19
_diffrn_reflns_limit_l_max 13
_diffrn_reflns_limit_l_min -12
_diffrn_reflns_number 14111
_diffrn_reflns_theta_full 24.99
_diffrn_reflns_theta_max 24.99
_diffrn_reflns_theta_min 3.22
_exptl_absorpt_coefficient_mu 1.818
_exptl_absorpt_correction_T_max 0.7239
_exptl_absorpt_correction_T_min 0.7014
_exptl_absorpt_correction_type multi-scan
_exptl_absorpt_process_details 'SADABS(Bruker, 2009)'
_exptl_crystal_colour purple
_exptl_crystal_density_diffrn 1.541
_exptl_crystal_density_method 'not measured'
_exptl_crystal_description needle
_exptl_crystal_F_000 2504
_exptl_crystal_size_max 0.21
_exptl_crystal_size_mid 0.20
_exptl_crystal_size_min 0.19
_refine_diff_density_max 1.727
_refine_diff_density_min -0.881
_refine_diff_density_rms 0.100
_refine_ls_abs_structure_details 'Flack H D (1983), Acta Cryst. A39, 876-881'
_refine_ls_abs_structure_Flack -0.02(3)
_refine_ls_extinction_method none
_refine_ls_goodness_of_fit_ref 0.995
_refine_ls_hydrogen_treatment constr
_refine_ls_matrix_type full
_refine_ls_number_parameters 604
_refine_ls_number_reflns 7738
_refine_ls_number_restraints 40
_refine_ls_restrained_S_all 0.998
_refine_ls_R_factor_all 0.0940
_refine_ls_R_factor_gt 0.0673
_refine_ls_shift/su_max 0.026
_refine_ls_shift/su_mean 0.001
_refine_ls_structure_factor_coef Fsqd
_refine_ls_weighting_details 'calc w=1/[\s^2^(Fo^2^)+(0.0983P)^2^+4.5279P] where P=(Fo^2^+2Fc^2^)/3'
_refine_ls_weighting_scheme calc
_refine_ls_wR_factor_gt 0.1596
_refine_ls_wR_factor_ref 0.1779
_reflns_number_gt 5741
_reflns_number_total 7738
_reflns_threshold_expression >2sigma(I)
_cod_data_source_file cg201257j_si_002.cif
_cod_data_source_block compound4
_cod_depositor_comments
;
The following automatic conversions were performed:

'_symmetry_cell_setting' value 'Orthorhombic' changed to
'orthorhombic' according to
/home/saulius/struct/CIF-dictionaries/cif_core.dic dictionary named
'cif_core.dic' version 2.4.1 from 2010-06-29.

Automatic conversion script
Id: cif_fix_values 1715 2011-07-08 13:25:40Z adriana 
;
_cod_original_sg_symbol_Hall P2c-2n
_cod_original_sg_symbol_H-M Pna21
_cod_database_code 4505486

loop_
_symmetry_equiv_pos_as_xyz
'x, y, z'
'-x, -y, z+1/2'
'-x+1/2, y+1/2, z+1/2'
'x+1/2, -y+1/2, z'

loop_
_atom_site_label
_atom_site_type_symbol
_atom_site_fract_x
_atom_site_fract_y
_atom_site_fract_z
_atom_site_U_iso_or_equiv
_atom_site_adp_type
_atom_site_occupancy
_atom_site_symmetry_multiplicity
_atom_site_calc_flag
_atom_site_refinement_flags
Co1 Co 0.60335(5) 0.73104(5) 0.33473(16) 0.0442(3) Uani 1 1 d .
Co2 Co 0.38391(4) 0.75960(5) -0.18577(17) 0.0442(3) Uani 1 1 d .
O1 O 0.6340(3) 0.6596(3) 0.4418(7) 0.0633(18) Uani 1 1 d .
O2 O 0.6081(3) 0.5950(4) 0.2919(8) 0.083(2) Uani 1 1 d .
O3 O 0.6134(3) 0.3377(3) 0.3734(7) 0.068(2) Uani 1 1 d .
O4 O 0.6919(4) 0.3061(4) 0.4409(9) 0.091(3) Uani 1 1 d .
O5 O 0.6241(3) 0.8081(3) 0.4418(6) 0.0593(18) Uani 1 1 d .
O6 O 0.5785(3) 0.8681(3) 0.3092(8) 0.083(2) Uani 1 1 d .
O7 O 0.6303(3) 1.1720(3) 0.4435(7) 0.0662(19) Uani 1 1 d .
O8 O 0.6055(3) 1.1164(3) 0.2842(6) 0.067(2) Uani 1 1 d .
O9 O 0.4186(6) -0.0955(6) 0.4171(11) 0.133(5) Uani 1 1 d D
O10 O 0.5610(14) 0.5617(10) 0.958(2) 0.37(2) Uani 1 1 d D
N1 N 0.6489(3) 0.7415(5) 0.1841(8) 0.060(2) Uani 1 1 d .
N2 N 0.6932(4) 0.7205(5) 0.0202(9) 0.069(3) Uani 1 1 d .
N3 N 0.5432(4) 0.7161(6) -0.2808(8) 0.072(3) Uani 1 1 d .
N4 N 0.4605(3) 0.7548(4) -0.2479(8) 0.0524(19) Uani 1 1 d .
N5 N 0.5263(3) 0.7207(4) 0.2788(8) 0.057(2) Uani 1 1 d .
N6 N 0.4431(3) 0.7432(5) 0.2276(9) 0.066(2) Uani 1 1 d .
N7 N 0.2927(3) 0.7861(5) 0.5006(9) 0.064(2) Uani 1 1 d .
N8 N 0.3319(3) 0.7591(4) 0.6717(7) 0.0517(19) Uani 1 1 d .
N9 N 0.4340(9) 0.0116(12) 0.427(3) 0.197(12) Uani 1 1 d .
N10 N 0.5700(10) 0.4599(10) 1.0034(15) 0.241(13) Uani 1 1 d D
C1 C 0.6303(4) 0.6038(5) 0.3896(10) 0.055(3) Uani 1 1 d .
C2 C 0.6561(4) 0.3485(4) 0.4258(9) 0.047(2) Uani 1 1 d .
C3 C 0.6536(4) 0.5419(4) 0.4554(8) 0.043(2) Uani 1 1 d .
C4 C 0.6876(4) 0.5512(4) 0.5500(9) 0.048(2) Uani 1 1 d .
H4 H 0.6941 0.5949 0.5795 0.058 Uiso 1 1 calc R
C5 C 0.7124(4) 0.4954(5) 0.6017(9) 0.051(2) Uani 1 1 d .
C6 C 0.7015(4) 0.4307(5) 0.5648(8) 0.052(2) Uani 1 1 d .
H6 H 0.7177 0.3935 0.6023 0.062 Uiso 1 1 calc R
C7 C 0.6658(3) 0.4210(4) 0.4705(8) 0.041(2) Uani 1 1 d .
C8 C 0.6420(4) 0.4762(4) 0.4180(9) 0.044(2) Uani 1 1 d .
H8 H 0.6174 0.4695 0.3559 0.053 Uiso 1 1 calc R
C9 C 0.6067(4) 0.8641(5) 0.3979(9) 0.050(2) Uani 1 1 d .
C10 C 0.6200(4) 1.1178(4) 0.3887(9) 0.046(2) Uani 1 1 d .
C11 C 0.6257(3) 0.9291(4) 0.4578(8) 0.042(2) Uani 1 1 d .
C12 C 0.6135(4) 0.9909(4) 0.4060(8) 0.044(2) Uani 1 1 d .
H12 H 0.5921 0.9916 0.3374 0.052 Uiso 1 1 calc R
C13 C 0.6320(4) 1.0522(4) 0.4529(8) 0.042(2) Uani 1 1 d .
C14 C 0.6629(4) 1.0498(4) 0.5568(9) 0.048(2) Uani 1 1 d .
H14 H 0.6760 1.0899 0.5909 0.058 Uiso 1 1 calc R
C15 C 0.6743(5) 0.9872(4) 0.6095(10) 0.058(3) Uani 1 1 d .
C16 C 0.6568(4) 0.9271(4) 0.5606(9) 0.052(2) Uani 1 1 d .
H16 H 0.6658 0.8856 0.5959 0.062 Uiso 1 1 calc R
C17 C 0.6648(5) 0.8037(6) 0.1360(11) 0.078(3) Uani 1 1 d .
H17 H 0.6575 0.8469 0.1665 0.093 Uiso 1 1 calc R
C18 C 0.6931(6) 0.7883(8) 0.0352(12) 0.089(4) Uani 1 1 d .
H18 H 0.7098 0.8198 -0.0153 0.106 Uiso 1 1 calc R
C19 C 0.6658(5) 0.6958(5) 0.1124(9) 0.064(3) Uani 1 1 d .
H19 H 0.6595 0.6494 0.1236 0.076 Uiso 1 1 calc R
C20 C 0.7142(6) 0.6831(8) -0.0796(13) 0.096(3) Uani 1 1 d U
H20A H 0.7408 0.7112 -0.1203 0.116 Uiso 1 1 calc R
H20B H 0.7327 0.6429 -0.0496 0.116 Uiso 1 1 calc R
C21 C 0.6769(6) 0.6631(8) -0.1600(14) 0.108(4) Uani 1 1 d U
H21A H 0.6600 0.6222 -0.1281 0.130 Uiso 1 1 calc R
H21B H 0.6963 0.6495 -0.2317 0.130 Uiso 1 1 calc R
C22 C 0.6324(6) 0.7091(10) -0.1989(14) 0.129(5) Uani 1 1 d .
H22A H 0.6475 0.7456 -0.2473 0.155 Uiso 1 1 calc R
H22B H 0.6159 0.7296 -0.1287 0.155 Uiso 1 1 calc R
C23 C 0.5899(6) 0.6733(9) -0.2695(14) 0.129(5) Uani 1 1 d .
H23A H 0.6038 0.6621 -0.3484 0.155 Uiso 1 1 calc R
H23B H 0.5800 0.6311 -0.2296 0.155 Uiso 1 1 calc R
C24 C 0.4957(4) 0.7086(6) -0.2199(10) 0.067(3) Uani 1 1 d .
H24 H 0.4893 0.6741 -0.1643 0.080 Uiso 1 1 calc R
C25 C 0.5360(6) 0.7689(7) -0.3541(12) 0.084(4) Uani 1 1 d .
H25 H 0.5610 0.7860 -0.4088 0.100 Uiso 1 1 calc R
C26 C 0.4856(5) 0.7933(6) -0.3341(10) 0.069(3) Uani 1 1 d .
H26 H 0.4702 0.8305 -0.3730 0.083 Uiso 1 1 calc R
C27 C 0.5118(5) 0.6782(7) 0.1838(13) 0.093(3) Uani 1 1 d .
H27 H 0.5337 0.6456 0.1472 0.111 Uiso 1 1 calc R
C28 C 0.4600(5) 0.6933(7) 0.1548(13) 0.093(3) Uani 1 1 d .
H28 H 0.4397 0.6726 0.0948 0.111 Uiso 1 1 calc R
C29 C 0.4841(4) 0.7596(5) 0.3001(11) 0.064(3) Uani 1 1 d .
H29 H 0.4830 0.7938 0.3577 0.076 Uiso 1 1 calc R
C30 C 0.3891(4) 0.7772(6) 0.2299(11) 0.070(3) Uani 1 1 d .
H30A H 0.3909 0.8180 0.2790 0.085 Uiso 1 1 calc R
H30B H 0.3790 0.7907 0.1492 0.085 Uiso 1 1 calc R
C31 C 0.3471(4) 0.7297(7) 0.2796(13) 0.084(3) Uani 1 1 d .
H31A H 0.3568 0.7168 0.3608 0.101 Uiso 1 1 calc R
H31B H 0.3457 0.6885 0.2314 0.101 Uiso 1 1 calc R
C32 C 0.2894(5) 0.7652(9) 0.2800(14) 0.111(5) Uani 1 1 d .
H32A H 0.2833 0.7870 0.2031 0.134 Uiso 1 1 calc R
H32B H 0.2616 0.7309 0.2911 0.134 Uiso 1 1 calc R
C33 C 0.2850(5) 0.8186(7) 0.3798(11) 0.079(4) Uani 1 1 d .
H33A H 0.3122 0.8536 0.3680 0.095 Uiso 1 1 calc R
H33B H 0.2497 0.8402 0.3764 0.095 Uiso 1 1 calc R
C34 C 0.2646(6) 0.7331(8) 0.5484(14) 0.097(5) Uani 1 1 d .
H34 H 0.2344 0.7119 0.5155 0.116 Uiso 1 1 calc R
C35 C 0.2887(6) 0.7173(7) 0.6512(13) 0.088(4) Uani 1 1 d .
H35 H 0.2777 0.6825 0.7022 0.106 Uiso 1 1 calc R
C36 C 0.3317(4) 0.7990(5) 0.5786(10) 0.058(3) Uani 1 1 d .
H36 H 0.3568 0.8338 0.5678 0.070 Uiso 1 1 calc R
C37 C 0.4015(11) 0.0075(10) 0.5507(17) 0.153(11) Uani 1 1 d .
H37A H 0.3634 0.0118 0.5352 0.230 Uiso 1 1 calc R
H37B H 0.4130 0.0439 0.6024 0.230 Uiso 1 1 calc R
H37C H 0.4085 -0.0355 0.5887 0.230 Uiso 1 1 calc R
C38 C 0.4509(10) 0.0846(8) 0.392(3) 0.199(12) Uani 1 1 d .
H38A H 0.4694 0.0836 0.3162 0.298 Uiso 1 1 calc R
H38B H 0.4747 0.1027 0.4522 0.298 Uiso 1 1 calc R
H38C H 0.4193 0.1128 0.3857 0.298 Uiso 1 1 calc R
C39 C 0.4366(9) -0.0404(11) 0.3753(19) 0.196(17) Uani 1 1 d D
C40 C 0.4625(8) -0.0375(13) 0.2451(18) 0.157(9) Uani 1 1 d D
H40A H 0.4805 0.0055 0.2342 0.236 Uiso 1 1 calc R
H40B H 0.4346 -0.0425 0.1860 0.236 Uiso 1 1 calc R
H40C H 0.4883 -0.0739 0.2365 0.236 Uiso 1 1 calc R
C41 C 0.5361(12) 0.5080(11) 0.970(2) 0.39(4) Uani 1 1 d D
C42 C 0.6276(13) 0.4719(18) 1.022(5) 0.47(4) Uani 1 1 d DU
H42A H 0.6473 0.4297 1.0185 0.698 Uiso 1 1 d R
H42B H 0.6297 0.4904 1.1013 0.698 Uiso 1 1 d R
H42C H 0.6430 0.5037 0.9659 0.698 Uiso 1 1 d R
C43 C 0.5536(12) 0.3896(11) 1.026(3) 0.281(19) Uani 1 1 d D
H43A H 0.5224 0.3878 1.0770 0.421 Uiso 1 1 d R
H43B H 0.5827 0.3646 1.0618 0.421 Uiso 1 1 d R
H43C H 0.5448 0.3698 0.9494 0.421 Uiso 1 1 d R
C44 C 0.4811(13) 0.489(3) 0.955(6) 0.82(10) Uani 1 1 d DU
H44A H 0.4788 0.4409 0.9444 1.223 Uiso 1 1 d R
H44B H 0.4700 0.5120 0.8831 1.223 Uiso 1 1 d R
H44C H 0.4577 0.5028 1.0200 1.223 Uiso 1 1 d R
I1 I 0.76805(5) 0.50832(6) 0.74435(16) 0.1225(5) Uani 1 1 d .
I2 I 0.72309(5) 0.98382(5) 0.76543(15) 0.1180(5) Uani 1 1 d .

loop_
_atom_site_aniso_label
_atom_site_aniso_U_11
_atom_site_aniso_U_22
_atom_site_aniso_U_33
_atom_site_aniso_U_23
_atom_site_aniso_U_13
_atom_site_aniso_U_12
Co1 0.0507(7) 0.0384(6) 0.0434(7) -0.0052(6) -0.0054(6) -0.0015(5)
Co2 0.0510(7) 0.0287(5) 0.0528(8) 0.0012(6) 0.0040(6) -0.0021(4)
O1 0.080(5) 0.028(3) 0.081(5) 0.001(3) -0.006(4) 0.006(3)
O2 0.113(7) 0.064(4) 0.072(5) -0.006(4) -0.038(5) 0.014(4)
O3 0.060(5) 0.046(4) 0.098(6) -0.021(4) -0.015(4) 0.000(3)
O4 0.086(6) 0.045(4) 0.141(8) -0.027(5) -0.033(6) 0.019(4)
O5 0.086(5) 0.031(3) 0.061(4) 0.001(3) 0.007(4) -0.004(3)
O6 0.106(6) 0.049(4) 0.096(6) -0.021(4) -0.032(6) -0.006(4)
O7 0.106(6) 0.028(3) 0.065(4) 0.000(3) -0.014(4) 0.001(3)
O8 0.111(6) 0.039(3) 0.051(4) 0.003(3) 0.002(4) 0.012(3)
O9 0.191(13) 0.071(6) 0.138(9) 0.002(7) 0.027(9) -0.026(7)
O10 0.72(6) 0.114(13) 0.26(2) 0.043(17) 0.21(3) 0.11(3)
N1 0.062(5) 0.069(6) 0.048(5) -0.008(4) 0.003(4) 0.000(4)
N2 0.057(6) 0.085(7) 0.065(6) -0.019(6) 0.001(5) 0.004(5)
N3 0.051(5) 0.112(8) 0.055(5) 0.000(6) 0.006(4) 0.007(5)
N4 0.058(5) 0.043(4) 0.056(5) -0.003(4) 0.005(4) -0.004(4)
N5 0.040(4) 0.063(5) 0.068(5) -0.011(4) 0.000(4) 0.004(4)
N6 0.043(5) 0.078(6) 0.077(6) -0.007(5) -0.001(5) -0.009(4)
N7 0.049(5) 0.075(6) 0.068(5) 0.002(5) -0.005(5) 0.000(4)
N8 0.063(5) 0.040(4) 0.052(5) -0.003(4) 0.000(4) -0.002(4)
N9 0.155(19) 0.17(2) 0.27(3) -0.02(2) -0.09(2) 0.011(15)
N10 0.37(5) 0.14(2) 0.22(2) -0.03(2) 0.04(3) -0.01(2)
C1 0.063(7) 0.039(5) 0.064(7) 0.010(5) 0.010(6) 0.007(4)
C2 0.047(6) 0.042(5) 0.052(6) -0.004(4) 0.006(5) 0.000(4)
C3 0.045(5) 0.041(5) 0.042(5) -0.002(4) 0.009(4) -0.002(4)
C4 0.049(6) 0.029(4) 0.067(6) -0.014(4) 0.001(5) -0.001(4)
C5 0.045(6) 0.056(6) 0.053(6) -0.019(5) -0.013(5) 0.006(4)
C6 0.065(7) 0.043(5) 0.046(5) -0.003(4) -0.001(5) 0.015(4)
C7 0.039(5) 0.034(4) 0.050(5) -0.008(4) 0.002(4) -0.007(4)
C8 0.035(5) 0.037(5) 0.061(6) -0.012(4) -0.002(4) 0.005(4)
C9 0.058(6) 0.043(5) 0.048(6) -0.015(5) 0.007(5) -0.006(4)
C10 0.047(5) 0.041(5) 0.049(6) -0.007(5) 0.004(4) -0.006(4)
C11 0.039(5) 0.033(4) 0.054(5) -0.007(4) 0.010(4) -0.002(3)
C12 0.061(6) 0.032(4) 0.039(5) -0.007(4) 0.011(4) -0.009(4)
C13 0.043(5) 0.034(4) 0.048(5) 0.000(4) 0.006(4) -0.006(4)
C14 0.052(6) 0.038(5) 0.054(5) -0.016(4) -0.001(5) 0.000(4)
C15 0.074(8) 0.041(5) 0.059(6) -0.012(5) -0.017(6) 0.010(5)
C16 0.067(7) 0.034(4) 0.055(6) -0.002(4) -0.009(5) 0.011(4)
C17 0.092(9) 0.066(7) 0.076(8) 0.004(6) 0.003(7) -0.019(6)
C18 0.083(10) 0.108(11) 0.075(9) -0.002(8) 0.024(7) -0.037(8)
C19 0.081(8) 0.054(6) 0.056(6) -0.014(6) 0.004(6) 0.021(5)
C20 0.096(4) 0.096(4) 0.096(4) 0.000(2) 0.003(2) 0.002(2)
C21 0.107(4) 0.111(4) 0.108(4) -0.005(2) -0.003(2) -0.001(2)
C22 0.096(8) 0.198(13) 0.093(7) -0.053(8) -0.011(6) 0.082(9)
C23 0.096(8) 0.198(13) 0.093(7) -0.053(8) -0.011(6) 0.082(9)
C24 0.070(7) 0.074(7) 0.057(7) 0.012(6) 0.009(6) 0.009(5)
C25 0.076(9) 0.103(10) 0.072(8) -0.005(8) 0.022(7) -0.031(8)
C26 0.080(9) 0.073(7) 0.054(6) 0.013(6) 0.008(6) -0.018(6)
C27 0.075(6) 0.108(7) 0.096(6) -0.050(6) -0.025(5) 0.003(5)
C28 0.075(6) 0.108(7) 0.096(6) -0.050(6) -0.025(5) 0.003(5)
C29 0.066(6) 0.065(6) 0.060(6) 0.004(5) -0.012(6) -0.017(5)
C30 0.051(6) 0.092(8) 0.069(7) 0.020(7) -0.002(5) 0.012(5)
C31 0.066(7) 0.108(9) 0.078(8) -0.001(8) 0.007(7) -0.009(6)
C32 0.052(7) 0.203(17) 0.079(9) 0.007(12) -0.014(7) 0.005(9)
C33 0.061(7) 0.100(9) 0.077(8) 0.017(8) -0.018(6) 0.017(6)
C34 0.085(10) 0.116(11) 0.090(11) 0.006(9) -0.005(8) -0.038(9)
C35 0.094(10) 0.093(9) 0.078(8) 0.021(8) -0.009(8) -0.045(8)
C36 0.058(7) 0.046(5) 0.071(7) -0.003(5) 0.000(6) -0.003(5)
C37 0.24(3) 0.151(19) 0.071(10) -0.014(11) 0.047(15) 0.005(15)
C38 0.22(2) 0.062(10) 0.31(3) 0.036(15) 0.02(2) -0.049(12)
C39 0.17(2) 0.13(2) 0.29(4) -0.08(2) -0.15(3) 0.039(18)
C40 0.128(17) 0.21(2) 0.133(16) 0.043(16) 0.052(14) 0.026(15)
C41 0.68(12) 0.081(19) 0.41(8) -0.09(3) 0.02(8) 0.05(4)
C42 0.47(5) 0.46(5) 0.47(5) 0.000(4) 0.000(4) -0.001(4)
C43 0.36(5) 0.091(15) 0.39(5) 0.04(2) 0.12(4) -0.05(2)
C44 0.82(10) 0.82(10) 0.82(10) 0.000(4) 0.000(4) -0.001(4)
I1 0.1235(9) 0.1157(7) 0.1285(10) -0.0568(8) -0.0780(8) 0.0441(6)
I2 0.1541(10) 0.0903(6) 0.1097(8) -0.0243(7) -0.0811(8) 0.0378(6)

loop_
_atom_type_symbol
_atom_type_description
_atom_type_scat_dispersion_real
_atom_type_scat_dispersion_imag
_atom_type_scat_source
C C 0.0033 0.0016 'International Tables Vol C Tables 4.2.6.8 and 6.1.1.4'
H H 0.0000 0.0000 'International Tables Vol C Tables 4.2.6.8 and 6.1.1.4'
N N 0.0061 0.0033 'International Tables Vol C Tables 4.2.6.8 and 6.1.1.4'
O O 0.0106 0.0060 'International Tables Vol C Tables 4.2.6.8 and 6.1.1.4'
Co Co 0.3494 0.9721 'International Tables Vol C Tables 4.2.6.8 and 6.1.1.4'
I I -0.4742 1.8119 'International Tables Vol C Tables 4.2.6.8 and 6.1.1.4'

loop_
_geom_angle_atom_site_label_1
_geom_angle_atom_site_label_2
_geom_angle_atom_site_label_3
_geom_angle
_geom_angle_site_symmetry_1
_geom_angle_site_symmetry_3
O1 Co1 O5 94.4(3) . .
O1 Co1 N5 118.4(3) . .
O5 Co1 N5 120.3(3) . .
O1 Co1 N1 110.8(3) . .
O5 Co1 N1 106.1(3) . .
N5 Co1 N1 106.1(4) . .
O7 Co2 N4 116.4(3) 2_674 .
O7 Co2 O3 113.8(3) 2_674 2_664
N4 Co2 O3 92.1(3) . 2_664
O7 Co2 N8 116.9(3) 2_674 1_554
N4 Co2 N8 108.8(3) . 1_554
O3 Co2 N8 105.7(3) 2_664 1_554
C1 O1 Co1 108.1(7) . .
C2 O3 Co2 106.8(6) . 2_665
C9 O5 Co1 109.6(6) . .
C10 O7 Co2 100.4(6) . 2_675
C19 N1 C17 106.4(10) . .
C19 N1 Co1 129.1(8) . .
C17 N1 Co1 124.3(8) . .
C19 N2 C18 105.4(9) . .
C19 N2 C20 127.0(11) . .
C18 N2 C20 127.4(12) . .
C25 N3 C24 105.9(10) . .
C25 N3 C23 128.2(13) . .
C24 N3 C23 125.9(12) . .
C24 N4 C26 104.6(9) . .
C24 N4 Co2 125.4(7) . .
C26 N4 Co2 129.7(7) . .
C29 N5 C27 106.3(9) . .
C29 N5 Co1 129.6(7) . .
C27 N5 Co1 122.5(7) . .
C29 N6 C28 107.8(9) . .
C29 N6 C30 124.2(10) . .
C28 N6 C30 128.0(10) . .
C36 N7 C34 105.1(11) . .
C36 N7 C33 126.9(10) . .
C34 N7 C33 127.7(11) . .
C36 N8 C35 103.0(10) . .
C36 N8 Co2 128.4(7) . 1_556
C35 N8 Co2 128.7(8) . 1_556
C39 N9 C38 132(3) . .
C39 N9 C37 114(2) . .
C38 N9 C37 114(2) . .
C43 N10 C42 113.6(13) . .
O2 C1 O1 124.7(9) . .
O2 C1 C3 118.7(9) . .
O1 C1 C3 116.5(9) . .
O3 C2 O4 124.9(9) . .
O3 C2 C7 116.9(8) . .
O4 C2 C7 118.2(9) . .
C4 C3 C8 119.1(8) . .
C4 C3 C1 119.8(8) . .
C8 C3 C1 121.1(9) . .
C3 C4 C5 119.4(8) . .
C3 C4 H4 120.3 . .
C5 C4 H4 120.3 . .
C6 C5 C4 121.6(9) . .
C6 C5 I1 117.9(7) . .
C4 C5 I1 120.5(7) . .
C5 C6 C7 119.0(9) . .
C5 C6 H6 120.5 . .
C7 C6 H6 120.5 . .
C8 C7 C6 119.4(8) . .
C8 C7 C2 122.1(8) . .
C6 C7 C2 118.4(8) . .
C7 C8 C3 121.3(9) . .
C7 C8 H8 119.3 . .
C3 C8 H8 119.3 . .
O6 C9 O5 124.3(9) . .
O6 C9 C11 118.9(9) . .
O5 C9 C11 116.7(9) . .
O8 C10 O7 123.1(9) . .
O8 C10 C13 119.6(8) . .
O7 C10 C13 117.0(9) . .
C12 C11 C16 119.7(8) . .
C12 C11 C9 119.2(9) . .
C16 C11 C9 121.0(8) . .
C11 C12 C13 122.1(9) . .
C11 C12 H12 118.9 . .
C13 C12 H12 118.9 . .
C14 C13 C12 117.8(8) . .
C14 C13 C10 122.3(8) . .
C12 C13 C10 119.8(8) . .
C13 C14 C15 119.6(8) . .
C13 C14 H14 120.2 . .
C15 C14 H14 120.2 . .
C16 C15 C14 121.8(9) . .
C16 C15 I2 118.8(7) . .
C14 C15 I2 119.3(7) . .
C15 C16 C11 118.9(8) . .
C15 C16 H16 120.6 . .
C11 C16 H16 120.6 . .
C18 C17 N1 105.7(11) . .
C18 C17 H17 127.2 . .
N1 C17 H17 127.2 . .
N2 C18 C17 108.9(11) . .
N2 C18 H18 125.5 . .
C17 C18 H18 125.5 . .
N1 C19 N2 113.5(10) . .
N1 C19 H19 123.3 . .
N2 C19 H19 123.3 . .
C21 C20 N2 114.8(13) . .
C21 C20 H20A 108.6 . .
N2 C20 H20A 108.6 . .
C21 C20 H20B 108.6 . .
N2 C20 H20B 108.6 . .
H20A C20 H20B 107.5 . .
C20 C21 C22 121.7(15) . .
C20 C21 H21A 106.9 . .
C22 C21 H21A 106.9 . .
C20 C21 H21B 106.9 . .
C22 C21 H21B 106.9 . .
H21A C21 H21B 106.7 . .
C21 C22 C23 113.0(14) . .
C21 C22 H22A 109.0 . .
C23 C22 H22A 109.0 . .
C21 C22 H22B 109.0 . .
C23 C22 H22B 109.0 . .
H22A C22 H22B 107.8 . .
N3 C23 C22 109.8(13) . .
N3 C23 H23A 109.7 . .
C22 C23 H23A 109.7 . .
N3 C23 H23B 109.7 . .
C22 C23 H23B 109.7 . .
H23A C23 H23B 108.2 . .
N4 C24 N3 112.5(10) . .
N4 C24 H24 123.8 . .
N3 C24 H24 123.8 . .
N3 C25 C26 107.3(11) . .
N3 C25 H25 126.4 . .
C26 C25 H25 126.4 . .
C25 C26 N4 109.7(11) . .
C25 C26 H26 125.1 . .
N4 C26 H26 125.1 . .
C28 C27 N5 107.0(11) . .
C28 C27 H27 126.5 . .
N5 C27 H27 126.5 . .
N6 C28 C27 108.1(11) . .
N6 C28 H28 126.0 . .
C27 C28 H28 126.0 . .
N5 C29 N6 110.8(10) . .
N5 C29 H29 124.6 . .
N6 C29 H29 124.6 . .
C31 C30 N6 110.4(10) . .
C31 C30 H30A 109.6 . .
N6 C30 H30A 109.6 . .
C31 C30 H30B 109.6 . .
N6 C30 H30B 109.6 . .
H30A C30 H30B 108.1 . .
C30 C31 C32 110.4(11) . .
C30 C31 H31A 109.6 . .
C32 C31 H31A 109.6 . .
C30 C31 H31B 109.6 . .
C32 C31 H31B 109.6 . .
H31A C31 H31B 108.1 . .
C33 C32 C31 111.5(11) . .
C33 C32 H32A 109.3 . .
C31 C32 H32A 109.3 . .
C33 C32 H32B 109.3 . .
C31 C32 H32B 109.3 . .
H32A C32 H32B 108.0 . .
N7 C33 C32 110.7(10) . .
N7 C33 H33A 109.5 . .
C32 C33 H33A 109.5 . .
N7 C33 H33B 109.5 . .
C32 C33 H33B 109.5 . .
H33A C33 H33B 108.1 . .
C35 C34 N7 106.7(12) . .
C35 C34 H34 126.6 . .
N7 C34 H34 126.6 . .
C34 C35 N8 110.8(11) . .
C34 C35 H35 124.6 . .
N8 C35 H35 124.6 . .
N8 C36 N7 114.4(9) . .
N8 C36 H36 122.8 . .
N7 C36 H36 122.8 . .
N9 C37 H37A 109.5 . .
N9 C37 H37B 109.5 . .
H37A C37 H37B 109.5 . .
N9 C37 H37C 109.5 . .
H37A C37 H37C 109.5 . .
H37B C37 H37C 109.5 . .
N9 C38 H38A 109.5 . .
N9 C38 H38B 109.5 . .
H38A C38 H38B 109.5 . .
N9 C38 H38C 109.5 . .
H38A C38 H38C 109.5 . .
H38B C38 H38C 109.5 . .
N9 C39 O9 123(3) . .
N9 C39 C40 116(2) . .
O9 C39 C40 121(2) . .
C39 C40 H40A 109.5 . .
C39 C40 H40B 109.5 . .
H40A C40 H40B 109.5 . .
C39 C40 H40C 109.5 . .
H40A C40 H40C 109.5 . .
H40B C40 H40C 109.5 . .
O10 C41 N10 109.0(18) . .
O10 C41 C44 134(2) . .
N10 C41 C44 117.4(18) . .
N10 C42 H42A 110.5 . .
N10 C42 H42B 104.0 . .
H42A C42 H42B 109.5 . .
N10 C42 H42C 113.7 . .
H42A C42 H42C 109.5 . .
H42B C42 H42C 109.5 . .
N10 C43 H43A 111.1 . .
N10 C43 H43B 110.1 . .
H43A C43 H43B 109.5 . .
N10 C43 H43C 107.2 . .
H43A C43 H43C 109.5 . .
H43B C43 H43C 109.5 . .
C41 C44 H44A 108.9 . .
C41 C44 H44B 104.5 . .
H44A C44 H44B 109.5 . .
C41 C44 H44C 114.8 . .
H44A C44 H44C 109.5 . .
H44B C44 H44C 109.5 . .

loop_
_geom_bond_atom_site_label_1
_geom_bond_atom_site_label_2
_geom_bond_distance
_geom_bond_site_symmetry_2
Co1 O1 1.990(7) .
Co1 O5 1.992(6) .
Co1 N5 2.014(8) .
Co1 N1 2.032(9) .
Co2 O7 2.000(7) 2_674
Co2 N4 2.018(8) .
Co2 O3 2.019(6) 2_664
Co2 N8 2.044(8) 1_554
O1 C1 1.242(12) .
O2 C1 1.233(13) .
O3 C2 1.225(11) .
O3 Co2 2.019(6) 2_665
O4 C2 1.224(11) .
O5 C9 1.276(11) .
O6 C9 1.211(12) .
O7 C10 1.251(11) .
O7 Co2 2.000(7) 2_675
O8 C10 1.219(11) .
O9 C39 1.257(17) .
O10 C41 1.227(16) .
N1 C19 1.271(12) .
N1 C17 1.390(14) .
N2 C19 1.324(14) .
N2 C18 1.339(17) .
N2 C20 1.430(16) .
N3 C25 1.331(16) .
N3 C24 1.365(13) .
N3 C23 1.431(15) .
N4 C24 1.293(13) .
N4 C26 1.369(13) .
N5 C29 1.311(13) .
N5 C27 1.395(15) .
N6 C29 1.336(12) .
N6 C28 1.338(15) .
N6 C30 1.492(13) .
N7 C36 1.323(13) .
N7 C34 1.357(16) .
N7 C33 1.502(15) .
N8 C36 1.300(13) .
N8 C35 1.364(13) .
N8 Co2 2.044(8) 1_556
N9 C39 1.17(3) .
N9 C38 1.54(3) .
N9 C37 1.60(3) .
N10 C41 1.315(18) .
N10 C43 1.46(2) .
N10 C42 1.46(2) .
C1 C3 1.529(13) .
C2 C7 1.525(12) .
C3 C4 1.362(13) .
C3 C8 1.384(12) .
C4 C5 1.380(13) .
C4 H4 0.9300 .
C5 C6 1.361(13) .
C5 I1 2.117(9) .
C6 C7 1.386(13) .
C6 H6 0.9300 .
C7 C8 1.363(12) .
C8 H8 0.9300 .
C9 C11 1.514(12) .
C10 C13 1.501(12) .
C11 C12 1.375(12) .
C11 C16 1.381(13) .
C12 C13 1.387(12) .
C12 H12 0.9300 .
C13 C14 1.390(13) .
C14 C15 1.390(13) .
C14 H14 0.9300 .
C15 C16 1.367(12) .
C15 I2 2.116(10) .
C16 H16 0.9300 .
C17 C18 1.359(17) .
C17 H17 0.9300 .
C18 H18 0.9300 .
C19 H19 0.9300 .
C20 C21 1.344(17) .
C20 H20A 0.9700 .
C20 H20B 0.9700 .
C21 C22 1.486(19) .
C21 H21A 0.9700 .
C21 H21B 0.9700 .
C22 C23 1.49(2) .
C22 H22A 0.9700 .
C22 H22B 0.9700 .
C23 H23A 0.9700 .
C23 H23B 0.9700 .
C24 H24 0.9300 .
C25 C26 1.353(17) .
C25 H25 0.9300 .
C26 H26 0.9300 .
C27 C28 1.354(17) .
C27 H27 0.9300 .
C28 H28 0.9300 .
C29 H29 0.9300 .
C30 C31 1.500(15) .
C30 H30A 0.9700 .
C30 H30B 0.9700 .
C31 C32 1.586(17) .
C31 H31A 0.9700 .
C31 H31B 0.9700 .
C32 C33 1.532(19) .
C32 H32A 0.9700 .
C32 H32B 0.9700 .
C33 H33A 0.9700 .
C33 H33B 0.9700 .
C34 C35 1.328(19) .
C34 H34 0.9300 .
C35 H35 0.9300 .
C36 H36 0.9300 .
C37 H37A 0.9600 .
C37 H37B 0.9600 .
C37 H37C 0.9600 .
C38 H38A 0.9600 .
C38 H38B 0.9600 .
C38 H38C 0.9600 .
C39 C40 1.589(17) .
C40 H40A 0.9600 .
C40 H40B 0.9600 .
C40 H40C 0.9600 .
C42 H42A 0.9600 .
C42 H42B 0.9600 .
C42 H42C 0.9600 .
C43 H43A 0.9600 .
C43 H43B 0.9600 .
C43 H43C 0.9600 .
C44 H44A 0.9600 .
C44 H44B 0.9600 .
C44 H44C 0.9600 .

loop_
_geom_torsion_atom_site_label_1
_geom_torsion_atom_site_label_2
_geom_torsion_atom_site_label_3
_geom_torsion_atom_site_label_4
_geom_torsion
_geom_torsion_site_symmetry_1
O5 Co1 O1 C1 -174.5(7) .
N5 Co1 O1 C1 57.4(8) .
N1 Co1 O1 C1 -65.5(7) .
O1 Co1 O5 C9 -176.8(6) .
N5 Co1 O5 C9 -50.2(7) .
N1 Co1 O5 C9 70.0(7) .
O1 Co1 N1 C19 49.9(10) .
O5 Co1 N1 C19 151.1(9) .
N5 Co1 N1 C19 -79.9(10) .
O1 Co1 N1 C17 -134.5(9) .
O5 Co1 N1 C17 -33.3(9) .
N5 Co1 N1 C17 95.7(9) .
O7 Co2 N4 C24 102.3(9) 2_674
O3 Co2 N4 C24 -15.7(9) 2_664
N8 Co2 N4 C24 -123.0(9) 1_554
O7 Co2 N4 C26 -84.4(9) 2_674
O3 Co2 N4 C26 157.7(9) 2_664
N8 Co2 N4 C26 50.3(9) 1_554
O1 Co1 N5 C29 116.2(10) .
O5 Co1 N5 C29 1.7(11) .
N1 Co1 N5 C29 -118.5(10) .
O1 Co1 N5 C27 -80.5(10) .
O5 Co1 N5 C27 164.9(9) .
N1 Co1 N5 C27 44.7(10) .
Co1 O1 C1 O2 -4.3(13) .
Co1 O1 C1 C3 178.0(6) .
Co2 O3 C2 O4 -2.1(13) 2_665
Co2 O3 C2 C7 175.2(6) 2_665
O2 C1 C3 C4 166.6(10) .
O1 C1 C3 C4 -15.5(13) .
O2 C1 C3 C8 -11.3(14) .
O1 C1 C3 C8 166.6(9) .
C8 C3 C4 C5 4.0(13) .
C1 C3 C4 C5 -173.9(9) .
C3 C4 C5 C6 -3.7(16) .
C3 C4 C5 I1 177.5(7) .
C4 C5 C6 C7 2.1(16) .
I1 C5 C6 C7 -179.1(7) .
C5 C6 C7 C8 -0.9(14) .
C5 C6 C7 C2 176.9(9) .
O3 C2 C7 C8 -25.8(13) .
O4 C2 C7 C8 151.7(10) .
O3 C2 C7 C6 156.4(9) .
O4 C2 C7 C6 -26.1(13) .
C6 C7 C8 C3 1.4(13) .
C2 C7 C8 C3 -176.4(8) .
C4 C3 C8 C7 -3.0(13) .
C1 C3 C8 C7 174.9(8) .
Co1 O5 C9 O6 4.9(12) .
Co1 O5 C9 C11 -171.3(6) .
Co2 O7 C10 O8 -0.1(11) 2_675
Co2 O7 C10 C13 173.4(7) 2_675
O6 C9 C11 C12 -4.1(13) .
O5 C9 C11 C12 172.4(8) .
O6 C9 C11 C16 178.6(10) .
O5 C9 C11 C16 -5.0(13) .
C16 C11 C12 C13 0.8(14) .
C9 C11 C12 C13 -176.6(8) .
C11 C12 C13 C14 -1.2(13) .
C11 C12 C13 C10 176.6(8) .
O8 C10 C13 C14 160.8(9) .
O7 C10 C13 C14 -12.9(13) .
O8 C10 C13 C12 -16.9(13) .
O7 C10 C13 C12 169.4(8) .
C12 C13 C14 C15 0.2(13) .
C10 C13 C14 C15 -177.6(9) .
C13 C14 C15 C16 1.4(16) .
C13 C14 C15 I2 178.5(7) .
C14 C15 C16 C11 -1.9(17) .
I2 C15 C16 C11 -179.0(7) .
C12 C11 C16 C15 0.8(15) .
C9 C11 C16 C15 178.1(9) .
C19 N1 C17 C18 -2.1(14) .
Co1 N1 C17 C18 -178.5(9) .
C19 N2 C18 C17 -0.8(15) .
C20 N2 C18 C17 174.0(12) .
N1 C17 C18 N2 1.8(15) .
C17 N1 C19 N2 1.6(13) .
Co1 N1 C19 N2 177.9(7) .
C18 N2 C19 N1 -0.5(14) .
C20 N2 C19 N1 -175.4(11) .
C19 N2 C20 C21 74.5(18) .
C18 N2 C20 C21 -99.3(17) .
N2 C20 C21 C22 42(2) .
C20 C21 C22 C23 -169.0(14) .
C25 N3 C23 C22 77.7(18) .
C24 N3 C23 C22 -104.9(17) .
C21 C22 C23 N3 167.2(14) .
C26 N4 C24 N3 1.8(12) .
Co2 N4 C24 N3 176.5(7) .
C25 N3 C24 N4 -2.2(14) .
C23 N3 C24 N4 179.9(12) .
C24 N3 C25 C26 1.6(14) .
C23 N3 C25 C26 179.4(13) .
N3 C25 C26 N4 -0.6(14) .
C24 N4 C26 C25 -0.7(13) .
Co2 N4 C26 C25 -175.1(8) .
C29 N5 C27 C28 -1.5(15) .
Co1 N5 C27 C28 -168.2(10) .
C29 N6 C28 C27 0.7(16) .
C30 N6 C28 C27 179.7(12) .
N5 C27 C28 N6 0.5(17) .
C27 N5 C29 N6 2.0(13) .
Co1 N5 C29 N6 167.4(7) .
C28 N6 C29 N5 -1.8(13) .
C30 N6 C29 N5 179.2(10) .
C29 N6 C30 C31 -109.2(12) .
C28 N6 C30 C31 72.0(16) .
N6 C30 C31 C32 -179.0(11) .
C30 C31 C32 C33 -74.5(15) .
C36 N7 C33 C32 117.4(13) .
C34 N7 C33 C32 -55.7(17) .
C31 C32 C33 N7 -60.6(15) .
C36 N7 C34 C35 -0.4(16) .
C33 N7 C34 C35 173.9(12) .
N7 C34 C35 N8 0.1(18) .
C36 N8 C35 C34 0.2(16) .
Co2 N8 C35 C34 179.7(10) 1_556
C35 N8 C36 N7 -0.5(13) .
Co2 N8 C36 N7 180.0(7) 1_556
C34 N7 C36 N8 0.6(14) .
C33 N7 C36 N8 -173.7(10) .
C38 N9 C39 O9 -177(2) .
C37 N9 C39 O9 -5(3) .
C38 N9 C39 C40 1(4) .
C37 N9 C39 C40 173.3(18) .
C43 N10 C41 O10 -179.8(6) .
C42 N10 C41 O10 0.3(11) .
C43 N10 C41 C44 -0.2(11) .
C42 N10 C41 C44 179.9(6) .
